data_1559561
loop_
_publ_author_name
'Xing, Tian'
'Prior, Timothy J.'
'Elsegood, Mark R. J.'
'Semikolenova, Nina V.'
'Soshnikov, Igor E.'
'Bryliakov, Konstantin'
'Chen, Kai'
'Redshaw, Carl'

_publ_section_title
;
 Vanadium complexes derived from oxacalix[6]arenes: structural studies and
 use in the ring opening homo-/co-polymerization of
 \e-caprolactone/\d-valerolactone and ethylene polymerization
;
_journal_issue 2
_journal_name_full 'Catalysis Science &amp; Technology'
_journal_page_first 624
_journal_page_last 636
_journal_paper_doi 10.1039/D0CY01979H
_journal_volume 11
_journal_year 2021
_chemical_formula_moiety 'C96 H108 N4 O8 V2, 4(C2 H3 N)'
_chemical_formula_sum 'C104 H120 N8 O8 V2'
_chemical_formula_weight 1711.95
_space_group_crystal_system triclinic
_space_group_IT_number 2
_space_group_name_Hall '-P 1'
_space_group_name_H-M_alt 'P -1'
_atom_sites_solution_hydrogens mixed
_atom_sites_solution_primary direct
_atom_sites_solution_secondary difmap
_audit_creation_method SHELXL-2018/3
_audit_update_record
;
2020-04-22 deposited with the CCDC.	2020-11-19 downloaded from the CCDC.
;
_cell_angle_alpha 90.8728(8)
_cell_angle_beta 107.9966(7)
_cell_angle_gamma 99.2458(8)
_cell_formula_units_Z 1
_cell_length_a 12.0966(2)
_cell_length_b 12.3373(2)
_cell_length_c 17.8971(3)
_cell_measurement_reflns_used 7770
_cell_measurement_temperature 150(2)
_cell_measurement_theta_max 27.24
_cell_measurement_theta_min 2.26
_cell_volume 2501.28(7)
_computing_cell_refinement 'Bruker SAINT'
_computing_data_collection 'Bruker APEX 2'
_computing_data_reduction 'Bruker SAINT'
_computing_molecular_graphics 'Bruker SHELXTL'
_computing_publication_material 'Bruker SHELXTL'
_computing_structure_refinement 'SHELXL-2018/3 (Sheldrick, 2018)'
_computing_structure_solution 'SHELXS-97 (Sheldrick, 2008)'
_diffrn_ambient_temperature 150(2)
_diffrn_measured_fraction_theta_full 0.986
_diffrn_measured_fraction_theta_max 0.984
_diffrn_measurement_device_type 'Bruker APEX 2 CCD diffractometer'
_diffrn_measurement_method '\w rotation with narrow frames'
_diffrn_radiation_monochromator 'silicon 111'
_diffrn_radiation_type synchrotron
_diffrn_radiation_wavelength 0.6939
_diffrn_reflns_av_R_equivalents 0.0355
_diffrn_reflns_av_unetI/netI 0.0404
_diffrn_reflns_Laue_measured_fraction_full 0.986
_diffrn_reflns_Laue_measured_fraction_max 0.984
_diffrn_reflns_limit_h_max 16
_diffrn_reflns_limit_h_min -15
_diffrn_reflns_limit_k_max 16
_diffrn_reflns_limit_k_min -16
_diffrn_reflns_limit_l_max 23
_diffrn_reflns_limit_l_min -23
_diffrn_reflns_number 29287
_diffrn_reflns_point_group_measured_fraction_full 0.986
_diffrn_reflns_point_group_measured_fraction_max 0.984
_diffrn_reflns_theta_full 27.500
_diffrn_reflns_theta_max 27.548
_diffrn_reflns_theta_min 1.755
_diffrn_source 'Daresbury SRS station 9.8'
_diffrn_standards_decay_% 4
_exptl_absorpt_coefficient_mu 0.227
_exptl_absorpt_correction_T_max 0.991
_exptl_absorpt_correction_T_min 0.975
_exptl_absorpt_correction_type multi-scan
_exptl_absorpt_process_details 'SADABS v2008/1, Sheldrick, G.M., (2008)'
_exptl_crystal_colour yellow
_exptl_crystal_density_diffrn 1.137
_exptl_crystal_density_method 'not measured'
_exptl_crystal_description block
_exptl_crystal_F_000 910
_exptl_crystal_size_max 0.110
_exptl_crystal_size_mid 0.060
_exptl_crystal_size_min 0.040
_refine_diff_density_max 0.868
_refine_diff_density_min -0.284
_refine_diff_density_rms 0.057
_refine_ls_extinction_method none
_refine_ls_goodness_of_fit_ref 1.033
_refine_ls_hydrogen_treatment mixed
_refine_ls_matrix_type full
_refine_ls_number_parameters 591
_refine_ls_number_reflns 12217
_refine_ls_number_restraints 176
_refine_ls_restrained_S_all 1.037
_refine_ls_R_factor_all 0.0853
_refine_ls_R_factor_gt 0.0589
_refine_ls_shift/su_max 0.001
_refine_ls_shift/su_mean 0.000
_refine_ls_structure_factor_coef Fsqd
_refine_ls_weighting_details 'w=1/[\s^2^(Fo^2^)+(0.1100P)^2^+0.3328P] where P=(Fo^2^+2Fc^2^)/3'
_refine_ls_weighting_scheme calc
_refine_ls_wR_factor_gt 0.1637
_refine_ls_wR_factor_ref 0.1852
_reflns_Friedel_coverage 0.000
_reflns_number_gt 8563
_reflns_number_total 12217
_reflns_threshold_expression 'I > 2\s(I)'
_cod_data_source_file d0cy01979h2.cif
_cod_data_source_block 8
_cod_depositor_comments 'Adding full bibliography for 1559560--1559566.cif.'
_cod_database_code 1559561
_shelx_shelxl_version_number 2018/3
_shelx_space_group_comment
; 
The symmetry employed for this shelxl refinement is uniquely defined 
by the following loop, which should always be used as a source of 
symmetry information in preference to the above space-group names. 
They are only intended as comments. 
;
_shelx_estimated_absorpt_t_min 0.975
_shelx_estimated_absorpt_t_max 0.991

loop_
_space_group_symop_operation_xyz
'x, y, z'
'-x, -y, -z'

loop_
_atom_site_label
_atom_site_type_symbol
_atom_site_fract_x
_atom_site_fract_y
_atom_site_fract_z
_atom_site_U_iso_or_equiv
_atom_site_adp_type
_atom_site_occupancy
_atom_site_site_symmetry_order
_atom_site_calc_flag
_atom_site_refinement_flags_posn
_atom_site_refinement_flags_adp
_atom_site_refinement_flags_occupancy
_atom_site_disorder_assembly
_atom_site_disorder_group
V1 V 0.87129(3) 0.58677(3) 0.58410(2) 0.03871(12) Uani 1 1 d . . . . .
O1 O 0.82922(14) 0.53273(12) 0.67251(8) 0.0440(3) Uani 1 1 d . . . . .
O2 O 0.61703(15) 0.40201(14) 0.65323(9) 0.0486(4) Uani 1 1 d . . . . .
H2 H 0.687(3) 0.433(3) 0.6630(19) 0.073 Uiso 1 1 d . U . . .
O3 O 0.24734(14) 0.40392(12) 0.51209(8) 0.0425(3) Uani 1 1 d . . . . .
O4 O 1.00665(15) 0.62887(14) 0.59306(11) 0.0534(4) Uani 1 1 d . . . . .
N1 N 0.84190(17) 0.74175(15) 0.61898(10) 0.0429(4) Uani 1 1 d . . . . .
N2 N 0.13605(17) 0.57884(15) 0.45171(11) 0.0439(4) Uani 1 1 d . . . . .
C1 C 0.8264(2) 0.82415(17) 0.56186(12) 0.0422(5) Uani 1 1 d . . . . .
C2 C 0.8958(2) 0.83652(18) 0.51245(14) 0.0467(5) Uani 1 1 d . . . . .
H2A H 0.955194 0.792702 0.517508 0.056 Uiso 1 1 calc R U . . .
C3 C 0.8784(2) 0.91247(19) 0.45605(14) 0.0499(5) Uani 1 1 d . . . . .
H3 H 0.927128 0.921194 0.423142 0.060 Uiso 1 1 calc R U . . .
C4 C 0.7911(2) 0.97640(18) 0.44637(14) 0.0502(5) Uani 1 1 d . . . . .
C5 C 0.7223(2) 0.9628(2) 0.49497(15) 0.0533(6) Uani 1 1 d . . . . .
H5 H 0.661574 1.005311 0.488875 0.064 Uiso 1 1 calc R U . . .
C6 C 0.7399(2) 0.88740(19) 0.55326(14) 0.0495(5) Uani 1 1 d . . . . .
H6 H 0.692262 0.879845 0.586891 0.059 Uiso 1 1 calc R U . . .
C7 C 0.7701(3) 1.0571(2) 0.38207(16) 0.0640(7) Uani 1 1 d . . . . .
H7A H 0.710866 1.099803 0.387182 0.096 Uiso 1 1 calc R U . . .
H7B H 0.741894 1.016427 0.330364 0.096 Uiso 1 1 calc R U . . .
H7C H 0.844186 1.107098 0.387251 0.096 Uiso 1 1 calc R U . . .
C8 C 0.8466(2) 0.77013(19) 0.68984(13) 0.0508(5) Uani 1 1 d . . . . .
H8 H 0.846656 0.845550 0.701408 0.061 Uiso 1 1 calc R U . . .
C9 C 0.84137(19) 0.58258(18) 0.74228(12) 0.0431(5) Uani 1 1 d . . . . .
C10 C 0.8518(2) 0.69744(19) 0.75346(13) 0.0472(5) Uani 1 1 d . . . . .
C11 C 0.8620(2) 0.7444(2) 0.82780(13) 0.0530(6) Uani 1 1 d . . . . .
H11 H 0.869161 0.821968 0.834930 0.064 Uiso 1 1 calc R U . . .
C12 C 0.8620(2) 0.6809(2) 0.89112(13) 0.0520(6) Uani 1 1 d . . . . .
C13 C 0.8492(2) 0.5672(2) 0.87721(13) 0.0500(5) Uani 1 1 d . . . . .
H13 H 0.848014 0.522088 0.919601 0.060 Uiso 1 1 calc R U . . .
C14 C 0.8382(2) 0.51645(19) 0.80497(13) 0.0449(5) Uani 1 1 d . . . . .
C15 C 0.8810(3) 0.7355(2) 0.97289(14) 0.0642(7) Uani 1 1 d . U . . .
C16 C 1.0121(4) 0.7815(5) 1.0089(2) 0.1142(15) Uani 1 1 d . U . . .
H16A H 1.036333 0.836398 0.975468 0.171 Uiso 1 1 calc R U . . .
H16B H 1.057464 0.721616 1.013000 0.171 Uiso 1 1 calc R U . . .
H16C H 1.026753 0.816169 1.061534 0.171 Uiso 1 1 calc R U . . .
C17 C 0.8145(4) 0.8289(4) 0.9681(2) 0.1101(15) Uani 1 1 d . U . . .
H17A H 0.729788 0.801264 0.944736 0.165 Uiso 1 1 calc R U . . .
H17B H 0.840203 0.884070 0.935357 0.165 Uiso 1 1 calc R U . . .
H17C H 0.830067 0.862503 1.021138 0.165 Uiso 1 1 calc R U . . .
C18 C 0.8482(6) 0.6533(4) 1.0285(2) 0.145(2) Uani 1 1 d . U . . .
H18A H 0.872790 0.688776 1.081793 0.218 Uiso 1 1 calc R U . . .
H18B H 0.888113 0.590127 1.028800 0.218 Uiso 1 1 calc R U . . .
H18C H 0.762565 0.628181 1.010599 0.218 Uiso 1 1 calc R U . . .
C19 C 0.8235(2) 0.39256(19) 0.79303(13) 0.0458(5) Uani 1 1 d . . . . .
H19A H 0.878269 0.365065 0.839241 0.055 Uiso 1 1 calc R U . . .
H19B H 0.845939 0.374447 0.746214 0.055 Uiso 1 1 calc R U . . .
C20 C 0.6043(2) 0.34235(17) 0.71511(12) 0.0417(5) Uani 1 1 d . . . . .
C21 C 0.6989(2) 0.33335(17) 0.78194(12) 0.0417(5) Uani 1 1 d . . . . .
C22 C 0.6760(2) 0.26729(18) 0.84036(12) 0.0434(5) Uani 1 1 d . . . . .
H22 H 0.739862 0.260379 0.885891 0.052 Uiso 1 1 calc R U . . .
C23 C 0.5645(2) 0.21172(18) 0.83464(12) 0.0448(5) Uani 1 1 d . . . . .
C24 C 0.4719(2) 0.22603(17) 0.76811(13) 0.0428(5) Uani 1 1 d . . . . .
H24 H 0.394162 0.190626 0.763587 0.051 Uiso 1 1 calc R U . . .
C25 C 0.4894(2) 0.29026(17) 0.70814(12) 0.0411(4) Uani 1 1 d . . . . .
C26 C 0.5400(2) 0.1384(2) 0.89840(14) 0.0541(6) Uani 1 1 d . . . . .
C27 C 0.6540(3) 0.1278(3) 0.96323(18) 0.0823(10) Uani 1 1 d . . . . .
H27A H 0.691629 0.200215 0.990327 0.123 Uiso 1 1 calc R U . . .
H27B H 0.707796 0.099231 0.939810 0.123 Uiso 1 1 calc R U . . .
H27C H 0.635730 0.077095 1.001096 0.123 Uiso 1 1 calc R U . . .
C28 C 0.4809(4) 0.0232(2) 0.86093(18) 0.0828(10) Uani 1 1 d . . . . .
H28A H 0.466939 -0.024455 0.901563 0.124 Uiso 1 1 calc R U . . .
H28B H 0.532288 -0.006993 0.836260 0.124 Uiso 1 1 calc R U . . .
H28C H 0.405385 0.027210 0.820901 0.124 Uiso 1 1 calc R U . . .
C29 C 0.4603(3) 0.1873(3) 0.93490(18) 0.0743(8) Uani 1 1 d . . . . .
H29A H 0.387653 0.195899 0.893654 0.111 Uiso 1 1 calc R U . . .
H29B H 0.500888 0.259448 0.961414 0.111 Uiso 1 1 calc R U . . .
H29C H 0.440825 0.138375 0.973320 0.111 Uiso 1 1 calc R U . . .
C30 C 0.3867(2) 0.30813(17) 0.63894(13) 0.0435(5) Uani 1 1 d . . . . .
H30A H 0.319880 0.247052 0.632726 0.052 Uiso 1 1 calc R U . . .
H30B H 0.409652 0.306705 0.590456 0.052 Uiso 1 1 calc R U . . .
C31 C 0.27792(18) 0.46037(17) 0.58150(12) 0.0386(4) Uani 1 1 d . . . . .
C32 C 0.34690(18) 0.41652(17) 0.64843(12) 0.0399(4) Uani 1 1 d . . . . .
C33 C 0.3758(2) 0.4739(2) 0.72090(13) 0.0518(6) Uani 1 1 d . . . . .
H33 H 0.422201 0.443682 0.766014 0.062 Uiso 1 1 calc R U . . .
C34 C 0.3401(3) 0.5743(2) 0.73119(14) 0.0574(6) Uani 1 1 d . . . . .
C35 C 0.2779(2) 0.61864(19) 0.66470(14) 0.0494(5) Uani 1 1 d . . . . .
H35 H 0.255580 0.688198 0.669385 0.059 Uiso 1 1 calc R U . . .
C36 C 0.24641(19) 0.56375(17) 0.58982(12) 0.0412(4) Uani 1 1 d . . . . .
C37 C 0.3720(4) 0.6311(3) 0.81344(17) 0.0838(10) Uani 1 1 d D U . . .
C38 C 0.5057(6) 0.6644(8) 0.8458(4) 0.132(3) Uani 0.695(7) 1 d D U P A 1
H38A H 0.542477 0.599058 0.846442 0.198 Uiso 0.695(7) 1 calc R U P A 1
H38B H 0.532652 0.717463 0.812229 0.198 Uiso 0.695(7) 1 calc R U P A 1
H38C H 0.527859 0.698049 0.899464 0.198 Uiso 0.695(7) 1 calc R U P A 1
C39 C 0.3276(9) 0.5535(5) 0.8672(3) 0.114(3) Uani 0.695(7) 1 d D U P A 1
H39A H 0.359176 0.485054 0.867598 0.171 Uiso 0.695(7) 1 calc R U P A 1
H39B H 0.353932 0.588412 0.920744 0.171 Uiso 0.695(7) 1 calc R U P A 1
H39C H 0.241181 0.536950 0.847889 0.171 Uiso 0.695(7) 1 calc R U P A 1
C40 C 0.3225(7) 0.7338(4) 0.8142(3) 0.094(2) Uani 0.695(7) 1 d D U P A 1
H40A H 0.349995 0.785180 0.779863 0.142 Uiso 0.695(7) 1 calc R U P A 1
H40B H 0.236106 0.716240 0.795205 0.142 Uiso 0.695(7) 1 calc R U P A 1
H40C H 0.348857 0.767702 0.868060 0.142 Uiso 0.695(7) 1 calc R U P A 1
C38X C 0.4390(19) 0.5626(12) 0.8786(6) 0.115(5) Uani 0.305(7) 1 d D U P A 2
H38D H 0.388826 0.491654 0.878178 0.173 Uiso 0.305(7) 1 calc R U P A 2
H38E H 0.511505 0.550103 0.868935 0.173 Uiso 0.305(7) 1 calc R U P A 2
H38F H 0.459029 0.602722 0.930061 0.173 Uiso 0.305(7) 1 calc R U P A 2
C39X C 0.2516(13) 0.6374(16) 0.8264(8) 0.134(5) Uani 0.305(7) 1 d D U P A 2
H39D H 0.206734 0.562877 0.822787 0.200 Uiso 0.305(7) 1 calc R U P A 2
H39E H 0.265716 0.673059 0.878593 0.200 Uiso 0.305(7) 1 calc R U P A 2
H39F H 0.206620 0.680252 0.785939 0.200 Uiso 0.305(7) 1 calc R U P A 2
C40X C 0.4527(16) 0.7382(11) 0.8170(9) 0.149(6) Uani 0.305(7) 1 d D U P A 2
H40D H 0.474037 0.775793 0.869383 0.223 Uiso 0.305(7) 1 calc R U P A 2
H40E H 0.524211 0.724089 0.806616 0.223 Uiso 0.305(7) 1 calc R U P A 2
H40F H 0.412451 0.784701 0.777205 0.223 Uiso 0.305(7) 1 calc R U P A 2
C41 C 0.1825(2) 0.61811(19) 0.52374(13) 0.0459(5) Uani 1 1 d . . . . .
H41 H 0.173495 0.691263 0.534494 0.055 Uiso 1 1 calc R U . . .
C42 C 0.0822(2) 0.65254(18) 0.39581(13) 0.0435(5) Uani 1 1 d . . . . .
C43 C 0.1385(2) 0.7603(2) 0.39627(15) 0.0540(6) Uani 1 1 d . . . . .
H43 H 0.214375 0.785710 0.433100 0.065 Uiso 1 1 calc R U . . .
C44 C 0.0835(3) 0.8307(2) 0.34274(17) 0.0611(7) Uani 1 1 d . . . . .
H44 H 0.122593 0.904237 0.343773 0.073 Uiso 1 1 calc R U . . .
C45 C -0.0259(2) 0.7969(2) 0.28839(14) 0.0531(6) Uani 1 1 d . . . . .
C46 C -0.0810(2) 0.6896(2) 0.28843(15) 0.0543(6) Uani 1 1 d . . . . .
H46 H -0.156981 0.664541 0.251649 0.065 Uiso 1 1 calc R U . . .
C47 C -0.0273(2) 0.6175(2) 0.34125(14) 0.0503(5) Uani 1 1 d . . . . .
H47 H -0.066376 0.543853 0.339685 0.060 Uiso 1 1 calc R U . . .
C48 C -0.0853(3) 0.8755(3) 0.23086(18) 0.0727(8) Uani 1 1 d . . . . .
H48A H -0.115351 0.927174 0.258535 0.109 Uiso 1 1 calc R U . . .
H48B H -0.150981 0.833460 0.188359 0.109 Uiso 1 1 calc R U . . .
H48C H -0.027880 0.916384 0.208621 0.109 Uiso 1 1 calc R U . . .
N3 N 0.4355(3) 0.8117(3) 0.5400(3) 0.1114(12) Uani 1 1 d . . . . .
C49 C 0.4751(3) 0.7306(3) 0.5527(3) 0.0925(12) Uani 1 1 d . . . . .
C50 C 0.5222(4) 0.6304(3) 0.5638(3) 0.1113(16) Uani 1 1 d . . . . .
H50A H 0.460070 0.568348 0.537259 0.167 Uiso 1 1 calc R U . . .
H50B H 0.551616 0.619742 0.620184 0.167 Uiso 1 1 calc R U . . .
H50C H 0.587129 0.634724 0.541444 0.167 Uiso 1 1 calc R U . . .
N4 N 0.7700(5) -0.0024(4) 0.7793(3) 0.1456(19) Uani 1 1 d . . . . .
C51 C 0.6908(6) 0.0203(4) 0.7278(3) 0.1184(18) Uani 1 1 d . . . . .
C52 C 0.6013(4) 0.0563(3) 0.6653(3) 0.0962(12) Uani 1 1 d . . . . .
H52A H 0.548507 0.089444 0.687103 0.144 Uiso 1 1 calc R U . . .
H52B H 0.555868 -0.006734 0.628728 0.144 Uiso 1 1 calc R U . . .
H52C H 0.638201 0.111030 0.637153 0.144 Uiso 1 1 calc R U . . .

loop_
_atom_site_aniso_label
_atom_site_aniso_U_11
_atom_site_aniso_U_22
_atom_site_aniso_U_33
_atom_site_aniso_U_23
_atom_site_aniso_U_13
_atom_site_aniso_U_12
V1 0.0444(2) 0.03733(19) 0.03425(19) 0.00518(13) 0.01183(14) 0.00753(14)
O1 0.0577(9) 0.0392(8) 0.0349(7) 0.0040(6) 0.0155(6) 0.0064(6)
O2 0.0547(9) 0.0502(9) 0.0357(8) 0.0148(7) 0.0094(7) 0.0030(7)
O3 0.0545(9) 0.0420(8) 0.0323(7) 0.0013(6) 0.0128(6) 0.0141(6)
O4 0.0516(9) 0.0472(9) 0.0619(10) 0.0096(8) 0.0180(8) 0.0095(7)
N1 0.0538(11) 0.0377(9) 0.0354(9) 0.0038(7) 0.0123(8) 0.0060(8)
N2 0.0517(10) 0.0397(9) 0.0395(9) 0.0065(7) 0.0125(8) 0.0092(8)
C1 0.0544(12) 0.0328(10) 0.0362(10) 0.0012(8) 0.0116(9) 0.0034(8)
C2 0.0517(12) 0.0389(11) 0.0476(12) 0.0039(9) 0.0147(10) 0.0042(9)
C3 0.0611(14) 0.0405(12) 0.0456(12) 0.0033(9) 0.0184(10) -0.0016(10)
C4 0.0653(15) 0.0356(11) 0.0426(12) 0.0030(9) 0.0105(10) 0.0015(10)
C5 0.0683(15) 0.0431(12) 0.0491(13) 0.0053(10) 0.0167(11) 0.0150(11)
C6 0.0639(14) 0.0432(12) 0.0447(12) 0.0041(9) 0.0207(10) 0.0119(10)
C7 0.089(2) 0.0492(14) 0.0518(14) 0.0147(11) 0.0189(13) 0.0115(13)
C8 0.0684(15) 0.0400(11) 0.0409(12) 0.0022(9) 0.0139(10) 0.0072(10)
C9 0.0474(12) 0.0442(11) 0.0348(10) 0.0048(8) 0.0100(9) 0.0049(9)
C10 0.0573(13) 0.0455(12) 0.0363(11) 0.0025(9) 0.0122(9) 0.0067(10)
C11 0.0675(15) 0.0473(13) 0.0376(12) -0.0019(9) 0.0100(10) 0.0047(11)
C12 0.0605(14) 0.0576(14) 0.0326(11) 0.0011(9) 0.0085(10) 0.0077(11)
C13 0.0542(13) 0.0590(14) 0.0322(11) 0.0102(9) 0.0083(9) 0.0060(10)
C14 0.0461(12) 0.0483(12) 0.0363(11) 0.0075(9) 0.0081(9) 0.0058(9)
C15 0.0860(18) 0.0671(16) 0.0342(12) -0.0023(11) 0.0135(12) 0.0098(13)
C16 0.091(2) 0.169(4) 0.058(2) -0.037(2) -0.0054(17) 0.014(2)
C17 0.149(3) 0.141(3) 0.0509(18) -0.0111(19) 0.022(2) 0.076(3)
C18 0.280(7) 0.098(3) 0.060(2) -0.0105(18) 0.086(3) -0.021(3)
C19 0.0508(12) 0.0497(12) 0.0356(11) 0.0110(9) 0.0101(9) 0.0116(10)
C20 0.0564(13) 0.0358(10) 0.0325(10) 0.0076(8) 0.0124(9) 0.0097(9)
C21 0.0525(12) 0.0391(11) 0.0341(10) 0.0069(8) 0.0131(9) 0.0103(9)
C22 0.0571(13) 0.0422(11) 0.0301(10) 0.0092(8) 0.0109(9) 0.0113(9)
C23 0.0634(14) 0.0395(11) 0.0340(10) 0.0074(8) 0.0179(9) 0.0106(9)
C24 0.0523(12) 0.0371(10) 0.0398(11) 0.0039(8) 0.0167(9) 0.0059(9)
C25 0.0545(12) 0.0332(10) 0.0335(10) 0.0028(7) 0.0100(9) 0.0092(8)
C26 0.0711(16) 0.0526(13) 0.0391(12) 0.0127(10) 0.0207(11) 0.0045(11)
C27 0.091(2) 0.098(2) 0.0569(17) 0.0463(17) 0.0220(16) 0.0148(18)
C28 0.134(3) 0.0539(16) 0.0574(17) 0.0152(13) 0.0385(18) -0.0093(17)
C29 0.093(2) 0.089(2) 0.0522(16) 0.0154(15) 0.0383(15) 0.0152(17)
C30 0.0504(12) 0.0381(11) 0.0367(10) 0.0026(8) 0.0066(9) 0.0066(9)
C31 0.0414(10) 0.0386(10) 0.0352(10) 0.0012(8) 0.0133(8) 0.0029(8)
C32 0.0447(11) 0.0364(10) 0.0356(10) 0.0026(8) 0.0099(8) 0.0036(8)
C33 0.0662(15) 0.0454(12) 0.0358(11) -0.0005(9) 0.0046(10) 0.0107(10)
C34 0.0743(17) 0.0494(13) 0.0417(12) -0.0068(10) 0.0088(11) 0.0114(12)
C35 0.0623(14) 0.0416(12) 0.0421(12) -0.0041(9) 0.0124(10) 0.0112(10)
C36 0.0475(11) 0.0378(10) 0.0388(11) 0.0008(8) 0.0141(9) 0.0084(8)
C37 0.132(3) 0.0634(17) 0.0421(14) -0.0106(12) 0.0003(15) 0.0311(17)
C38 0.114(3) 0.155(7) 0.095(5) -0.072(5) 0.001(3) 0.008(3)
C39 0.212(8) 0.079(3) 0.055(3) -0.014(2) 0.056(4) 0.012(4)
C40 0.163(5) 0.067(3) 0.053(3) -0.021(2) 0.029(3) 0.031(3)
C38X 0.191(12) 0.089(7) 0.040(5) -0.019(4) -0.016(7) 0.059(8)
C39X 0.187(8) 0.159(13) 0.069(8) -0.019(8) 0.031(7) 0.089(8)
C40X 0.188(11) 0.071(7) 0.104(10) -0.016(6) -0.061(9) -0.001(7)
C41 0.0557(13) 0.0407(11) 0.0453(12) 0.0036(9) 0.0190(10) 0.0138(9)
C42 0.0495(12) 0.0424(11) 0.0412(11) 0.0063(9) 0.0155(9) 0.0124(9)
C43 0.0589(14) 0.0457(12) 0.0523(14) 0.0074(10) 0.0095(11) 0.0096(10)
C44 0.0738(17) 0.0421(13) 0.0647(16) 0.0127(11) 0.0158(13) 0.0133(12)
C45 0.0649(15) 0.0514(13) 0.0451(13) 0.0098(10) 0.0158(11) 0.0186(11)
C46 0.0536(14) 0.0625(15) 0.0456(13) 0.0101(11) 0.0124(10) 0.0128(11)
C47 0.0567(14) 0.0473(12) 0.0477(13) 0.0113(10) 0.0171(10) 0.0090(10)
C48 0.094(2) 0.0624(17) 0.0595(17) 0.0190(13) 0.0128(15) 0.0283(15)
N3 0.079(2) 0.093(2) 0.168(4) 0.035(2) 0.043(2) 0.0210(18)
C49 0.072(2) 0.071(2) 0.147(4) 0.002(2) 0.059(2) 0.0027(17)
C50 0.088(3) 0.097(3) 0.178(5) 0.063(3) 0.077(3) 0.027(2)
N4 0.235(6) 0.123(3) 0.143(4) 0.059(3) 0.115(4) 0.099(4)
C51 0.208(5) 0.094(3) 0.120(4) 0.046(3) 0.115(4) 0.089(3)
C52 0.131(3) 0.073(2) 0.106(3) -0.001(2) 0.061(3) 0.034(2)

loop_
_atom_type_symbol
_atom_type_description
_atom_type_scat_dispersion_real
_atom_type_scat_dispersion_imag
_atom_type_scat_source
C C 0.0032 0.0016 'International Tables Vol C Tables 4.2.6.8 and 6.1.1.4'
H H 0.0000 0.0000 'International Tables Vol C Tables 4.2.6.8 and 6.1.1.4'
N N 0.0063 0.0032 'International Tables Vol C Tables 4.2.6.8 and 6.1.1.4'
O O 0.0108 0.0059 'International Tables Vol C Tables 4.2.6.8 and 6.1.1.4'
V V 0.2967 0.5131 'International Tables Vol C Tables 4.2.6.8 and 6.1.1.4'

loop_
_geom_angle_atom_site_label_1
_geom_angle_atom_site_label_2
_geom_angle_atom_site_label_3
_geom_angle
_geom_angle_site_symmetry_1
_geom_angle_site_symmetry_3
_geom_angle_publ_flag
O4 V1 O3 120.36(8) . 2_666 ?
O4 V1 O1 119.49(8) . . ?
O3 V1 O1 120.09(7) 2_666 . ?
O4 V1 N2 97.27(8) . 2_666 ?
O3 V1 N2 87.95(7) 2_666 2_666 ?
O1 V1 N2 87.12(7) . 2_666 ?
O4 V1 N1 94.58(8) . . ?
O3 V1 N1 86.57(7) 2_666 . ?
O1 V1 N1 86.53(7) . . ?
N2 V1 N1 168.13(7) 2_666 . ?
C9 O1 V1 131.18(14) . . ?
C20 O2 H2 110(2) . . ?
C31 O3 V1 131.67(13) . 2_666 ?
C8 N1 C1 117.87(19) . . ?
C8 N1 V1 124.00(15) . . ?
C1 N1 V1 117.87(13) . . ?
C41 N2 C42 116.41(19) . . ?
C41 N2 V1 123.06(15) . 2_666 ?
C42 N2 V1 120.44(14) . 2_666 ?
C6 C1 C2 119.3(2) . . ?
C6 C1 N1 120.7(2) . . ?
C2 C1 N1 119.9(2) . . ?
C3 C2 C1 119.9(2) . . ?
C3 C2 H2A 120.0 . . ?
C1 C2 H2A 120.0 . . ?
C2 C3 C4 121.4(2) . . ?
C2 C3 H3 119.3 . . ?
C4 C3 H3 119.3 . . ?
C5 C4 C3 118.2(2) . . ?
C5 C4 C7 121.0(2) . . ?
C3 C4 C7 120.8(2) . . ?
C4 C5 C6 121.2(2) . . ?
C4 C5 H5 119.4 . . ?
C6 C5 H5 119.4 . . ?
C1 C6 C5 119.9(2) . . ?
C1 C6 H6 120.0 . . ?
C5 C6 H6 120.0 . . ?
C4 C7 H7A 109.5 . . ?
C4 C7 H7B 109.5 . . ?
H7A C7 H7B 109.5 . . ?
C4 C7 H7C 109.5 . . ?
H7A C7 H7C 109.5 . . ?
H7B C7 H7C 109.5 . . ?
N1 C8 C10 126.1(2) . . ?
N1 C8 H8 117.0 . . ?
C10 C8 H8 117.0 . . ?
O1 C9 C14 118.1(2) . . ?
O1 C9 C10 122.30(19) . . ?
C14 C9 C10 119.5(2) . . ?
C11 C10 C9 119.5(2) . . ?
C11 C10 C8 117.9(2) . . ?
C9 C10 C8 122.6(2) . . ?
C12 C11 C10 122.0(2) . . ?
C12 C11 H11 119.0 . . ?
C10 C11 H11 119.0 . . ?
C11 C12 C13 116.8(2) . . ?
C11 C12 C15 120.6(2) . . ?
C13 C12 C15 122.6(2) . . ?
C14 C13 C12 123.7(2) . . ?
C14 C13 H13 118.2 . . ?
C12 C13 H13 118.2 . . ?
C13 C14 C9 118.6(2) . . ?
C13 C14 C19 121.4(2) . . ?
C9 C14 C19 120.0(2) . . ?
C17 C15 C16 108.0(3) . . ?
C17 C15 C18 109.8(4) . . ?
C16 C15 C18 106.9(4) . . ?
C17 C15 C12 111.8(2) . . ?
C16 C15 C12 107.8(3) . . ?
C18 C15 C12 112.2(3) . . ?
C15 C16 H16A 109.5 . . ?
C15 C16 H16B 109.5 . . ?
H16A C16 H16B 109.5 . . ?
C15 C16 H16C 109.5 . . ?
H16A C16 H16C 109.5 . . ?
H16B C16 H16C 109.5 . . ?
C15 C17 H17A 109.5 . . ?
C15 C17 H17B 109.5 . . ?
H17A C17 H17B 109.5 . . ?
C15 C17 H17C 109.5 . . ?
H17A C17 H17C 109.5 . . ?
H17B C17 H17C 109.5 . . ?
C15 C18 H18A 109.5 . . ?
C15 C18 H18B 109.5 . . ?
H18A C18 H18B 109.5 . . ?
C15 C18 H18C 109.5 . . ?
H18A C18 H18C 109.5 . . ?
H18B C18 H18C 109.5 . . ?
C14 C19 C21 113.56(19) . . ?
C14 C19 H19A 108.9 . . ?
C21 C19 H19A 108.9 . . ?
C14 C19 H19B 108.9 . . ?
C21 C19 H19B 108.9 . . ?
H19A C19 H19B 107.7 . . ?
O2 C20 C21 122.9(2) . . ?
O2 C20 C25 116.17(18) . . ?
C21 C20 C25 120.90(19) . . ?
C20 C21 C22 118.0(2) . . ?
C20 C21 C19 122.33(19) . . ?
C22 C21 C19 119.70(19) . . ?
C23 C22 C21 122.9(2) . . ?
C23 C22 H22 118.5 . . ?
C21 C22 H22 118.5 . . ?
C22 C23 C24 117.15(19) . . ?
C22 C23 C26 122.8(2) . . ?
C24 C23 C26 120.1(2) . . ?
C25 C24 C23 122.4(2) . . ?
C25 C24 H24 118.8 . . ?
C23 C24 H24 118.8 . . ?
C24 C25 C20 118.57(19) . . ?
C24 C25 C30 121.0(2) . . ?
C20 C25 C30 120.40(19) . . ?
C29 C26 C28 110.1(3) . . ?
C29 C26 C27 108.8(2) . . ?
C28 C26 C27 107.8(3) . . ?
C29 C26 C23 109.4(2) . . ?
C28 C26 C23 109.1(2) . . ?
C27 C26 C23 111.6(2) . . ?
C26 C27 H27A 109.5 . . ?
C26 C27 H27B 109.5 . . ?
H27A C27 H27B 109.5 . . ?
C26 C27 H27C 109.5 . . ?
H27A C27 H27C 109.5 . . ?
H27B C27 H27C 109.5 . . ?
C26 C28 H28A 109.5 . . ?
C26 C28 H28B 109.5 . . ?
H28A C28 H28B 109.5 . . ?
C26 C28 H28C 109.5 . . ?
H28A C28 H28C 109.5 . . ?
H28B C28 H28C 109.5 . . ?
C26 C29 H29A 109.5 . . ?
C26 C29 H29B 109.5 . . ?
H29A C29 H29B 109.5 . . ?
C26 C29 H29C 109.5 . . ?
H29A C29 H29C 109.5 . . ?
H29B C29 H29C 109.5 . . ?
C25 C30 C32 112.45(17) . . ?
C25 C30 H30A 109.1 . . ?
C32 C30 H30A 109.1 . . ?
C25 C30 H30B 109.1 . . ?
C32 C30 H30B 109.1 . . ?
H30A C30 H30B 107.8 . . ?
O3 C31 C32 118.75(18) . . ?
O3 C31 C36 122.37(18) . . ?
C32 C31 C36 118.85(19) . . ?
C33 C32 C31 118.6(2) . . ?
C33 C32 C30 122.38(19) . . ?
C31 C32 C30 118.98(18) . . ?
C32 C33 C34 123.5(2) . . ?
C32 C33 H33 118.3 . . ?
C34 C33 H33 118.3 . . ?
C35 C34 C33 117.1(2) . . ?
C35 C34 C37 122.4(2) . . ?
C33 C34 C37 120.5(2) . . ?
C34 C35 C36 121.6(2) . . ?
C34 C35 H35 119.2 . . ?
C36 C35 H35 119.2 . . ?
C35 C36 C31 120.2(2) . . ?
C35 C36 C41 117.19(19) . . ?
C31 C36 C41 122.61(19) . . ?
C40 C37 C39 108.0(5) . . ?
C40 C37 C38 106.4(5) . . ?
C39 C37 C38 110.3(5) . . ?
C40 C37 C34 113.5(3) . . ?
C40X C37 C34 108.4(7) . . ?
C39 C37 C34 110.1(3) . . ?
C38 C37 C34 108.4(4) . . ?
C40X C37 C38X 107.1(10) . . ?
C34 C37 C38X 112.3(5) . . ?
C40X C37 C39X 116.8(10) . . ?
C34 C37 C39X 105.2(6) . . ?
C38X C37 C39X 107.3(10) . . ?
C37 C38 H38A 109.5 . . ?
C37 C38 H38B 109.5 . . ?
H38A C38 H38B 109.5 . . ?
C37 C38 H38C 109.5 . . ?
H38A C38 H38C 109.5 . . ?
H38B C38 H38C 109.5 . . ?
C37 C39 H39A 109.5 . . ?
C37 C39 H39B 109.5 . . ?
H39A C39 H39B 109.5 . . ?
C37 C39 H39C 109.5 . . ?
H39A C39 H39C 109.5 . . ?
H39B C39 H39C 109.5 . . ?
C37 C40 H40A 109.5 . . ?
C37 C40 H40B 109.5 . . ?
H40A C40 H40B 109.5 . . ?
C37 C40 H40C 109.5 . . ?
H40A C40 H40C 109.5 . . ?
H40B C40 H40C 109.5 . . ?
C37 C38X H38D 109.5 . . ?
C37 C38X H38E 109.5 . . ?
H38D C38X H38E 109.5 . . ?
C37 C38X H38F 109.5 . . ?
H38D C38X H38F 109.5 . . ?
H38E C38X H38F 109.5 . . ?
C37 C39X H39D 109.5 . . ?
C37 C39X H39E 109.5 . . ?
H39D C39X H39E 109.5 . . ?
C37 C39X H39F 109.5 . . ?
H39D C39X H39F 109.5 . . ?
H39E C39X H39F 109.5 . . ?
C37 C40X H40D 109.5 . . ?
C37 C40X H40E 109.5 . . ?
H40D C40X H40E 109.5 . . ?
C37 C40X H40F 109.5 . . ?
H40D C40X H40F 109.5 . . ?
H40E C40X H40F 109.5 . . ?
N2 C41 C36 127.4(2) . . ?
N2 C41 H41 116.3 . . ?
C36 C41 H41 116.3 . . ?
C47 C42 C43 118.9(2) . . ?
C47 C42 N2 120.2(2) . . ?
C43 C42 N2 121.0(2) . . ?
C44 C43 C42 119.9(2) . . ?
C44 C43 H43 120.1 . . ?
C42 C43 H43 120.1 . . ?
C45 C44 C43 121.7(2) . . ?
C45 C44 H44 119.1 . . ?
C43 C44 H44 119.1 . . ?
C44 C45 C46 117.9(2) . . ?
C44 C45 C48 121.0(3) . . ?
C46 C45 C48 121.1(2) . . ?
C45 C46 C47 121.4(2) . . ?
C45 C46 H46 119.3 . . ?
C47 C46 H46 119.3 . . ?
C42 C47 C46 120.3(2) . . ?
C42 C47 H47 119.9 . . ?
C46 C47 H47 119.9 . . ?
C45 C48 H48A 109.5 . . ?
C45 C48 H48B 109.5 . . ?
H48A C48 H48B 109.5 . . ?
C45 C48 H48C 109.5 . . ?
H48A C48 H48C 109.5 . . ?
H48B C48 H48C 109.5 . . ?
N3 C49 C50 176.9(5) . . ?
C49 C50 H50A 109.5 . . ?
C49 C50 H50B 109.5 . . ?
H50A C50 H50B 109.5 . . ?
C49 C50 H50C 109.5 . . ?
H50A C50 H50C 109.5 . . ?
H50B C50 H50C 109.5 . . ?
N4 C51 C52 175.1(6) . . ?
C51 C52 H52A 109.5 . . ?
C51 C52 H52B 109.5 . . ?
H52A C52 H52B 109.5 . . ?
C51 C52 H52C 109.5 . . ?
H52A C52 H52C 109.5 . . ?
H52B C52 H52C 109.5 . . ?

loop_
_geom_bond_atom_site_label_1
_geom_bond_atom_site_label_2
_geom_bond_distance
_geom_bond_site_symmetry_2
_geom_bond_publ_flag
V1 O4 1.5933(17) . ?
V1 O3 1.8890(15) 2_666 ?
V1 O1 1.9046(15) . ?
V1 N2 2.1117(19) 2_666 ?
V1 N1 2.1192(18) . ?
O1 C9 1.339(3) . ?
O2 C20 1.373(2) . ?
O2 H2 0.84(3) . ?
O3 C31 1.331(2) . ?
N1 C8 1.292(3) . ?
N1 C1 1.445(3) . ?
N2 C41 1.288(3) . ?
N2 C42 1.438(3) . ?
C1 C6 1.376(3) . ?
C1 C2 1.390(3) . ?
C2 C3 1.379(3) . ?
C2 H2A 0.9500 . ?
C3 C4 1.387(4) . ?
C3 H3 0.9500 . ?
C4 C5 1.373(4) . ?
C4 C7 1.522(3) . ?
C5 C6 1.398(3) . ?
C5 H5 0.9500 . ?
C6 H6 0.9500 . ?
C7 H7A 0.9800 . ?
C7 H7B 0.9800 . ?
C7 H7C 0.9800 . ?
C8 C10 1.452(3) . ?
C8 H8 0.9500 . ?
C9 C14 1.404(3) . ?
C9 C10 1.408(3) . ?
C10 C11 1.405(3) . ?
C11 C12 1.387(3) . ?
C11 H11 0.9500 . ?
C12 C13 1.397(4) . ?
C12 C15 1.536(3) . ?
C13 C14 1.387(3) . ?
C13 H13 0.9500 . ?
C14 C19 1.514(3) . ?
C15 C17 1.497(5) . ?
C15 C16 1.523(5) . ?
C15 C18 1.523(5) . ?
C16 H16A 0.9800 . ?
C16 H16B 0.9800 . ?
C16 H16C 0.9800 . ?
C17 H17A 0.9800 . ?
C17 H17B 0.9800 . ?
C17 H17C 0.9800 . ?
C18 H18A 0.9800 . ?
C18 H18B 0.9800 . ?
C18 H18C 0.9800 . ?
C19 C21 1.518(3) . ?
C19 H19A 0.9900 . ?
C19 H19B 0.9900 . ?
C20 C21 1.397(3) . ?
C20 C25 1.401(3) . ?
C21 C22 1.402(3) . ?
C22 C23 1.384(3) . ?
C22 H22 0.9500 . ?
C23 C24 1.396(3) . ?
C23 C26 1.537(3) . ?
C24 C25 1.392(3) . ?
C24 H24 0.9500 . ?
C25 C30 1.507(3) . ?
C26 C29 1.511(4) . ?
C26 C28 1.526(4) . ?
C26 C27 1.530(4) . ?
C27 H27A 0.9800 . ?
C27 H27B 0.9800 . ?
C27 H27C 0.9800 . ?
C28 H28A 0.9800 . ?
C28 H28B 0.9800 . ?
C28 H28C 0.9800 . ?
C29 H29A 0.9800 . ?
C29 H29B 0.9800 . ?
C29 H29C 0.9800 . ?
C30 C32 1.516(3) . ?
C30 H30A 0.9900 . ?
C30 H30B 0.9900 . ?
C31 C32 1.404(3) . ?
C31 C36 1.407(3) . ?
C32 C33 1.385(3) . ?
C33 C34 1.403(4) . ?
C33 H33 0.9500 . ?
C34 C35 1.371(3) . ?
C34 C37 1.529(4) . ?
C35 C36 1.405(3) . ?
C35 H35 0.9500 . ?
C36 C41 1.440(3) . ?
C37 C40 1.487(5) . ?
C37 C40X 1.499(11) . ?
C37 C39 1.520(7) . ?
C37 C38 1.523(7) . ?
C37 C38X 1.549(10) . ?
C37 C39X 1.557(13) . ?
C38 H38A 0.9800 . ?
C38 H38B 0.9800 . ?
C38 H38C 0.9800 . ?
C39 H39A 0.9800 . ?
C39 H39B 0.9800 . ?
C39 H39C 0.9800 . ?
C40 H40A 0.9800 . ?
C40 H40B 0.9800 . ?
C40 H40C 0.9800 . ?
C38X H38D 0.9800 . ?
C38X H38E 0.9800 . ?
C38X H38F 0.9800 . ?
C39X H39D 0.9800 . ?
C39X H39E 0.9800 . ?
C39X H39F 0.9800 . ?
C40X H40D 0.9800 . ?
C40X H40E 0.9800 . ?
C40X H40F 0.9800 . ?
C41 H41 0.9500 . ?
C42 C47 1.379(3) . ?
C42 C43 1.392(3) . ?
C43 C44 1.390(3) . ?
C43 H43 0.9500 . ?
C44 C45 1.374(4) . ?
C44 H44 0.9500 . ?
C45 C46 1.383(4) . ?
C45 C48 1.521(3) . ?
C46 C47 1.392(3) . ?
C46 H46 0.9500 . ?
C47 H47 0.9500 . ?
C48 H48A 0.9800 . ?
C48 H48B 0.9800 . ?
C48 H48C 0.9800 . ?
N3 C49 1.173(5) . ?
C49 C50 1.434(5) . ?
C50 H50A 0.9800 . ?
C50 H50B 0.9800 . ?
C50 H50C 0.9800 . ?
N4 C51 1.181(7) . ?
C51 C52 1.429(7) . ?
C52 H52A 0.9800 . ?
C52 H52B 0.9800 . ?
C52 H52C 0.9800 . ?

loop_
_geom_hbond_atom_site_label_D
_geom_hbond_atom_site_label_H
_geom_hbond_atom_site_label_A
_geom_hbond_distance_DH
_geom_hbond_distance_HA
_geom_hbond_distance_DA
_geom_hbond_angle_DHA
_geom_hbond_site_symmetry_A
_geom_hbond_publ_flag
O2 H2 O1 0.84(3) 1.91(3) 2.723(2) 165(3) . yes

loop_
_geom_torsion_atom_site_label_1
_geom_torsion_atom_site_label_2
_geom_torsion_atom_site_label_3
_geom_torsion_atom_site_label_4
_geom_torsion
_geom_torsion_site_symmetry_1
_geom_torsion_site_symmetry_2
_geom_torsion_site_symmetry_3
_geom_torsion_site_symmetry_4
_geom_torsion_publ_flag
C8 N1 C1 C6 -48.6(3) . . . . ?
V1 N1 C1 C6 136.93(18) . . . . ?
C8 N1 C1 C2 134.4(2) . . . . ?
V1 N1 C1 C2 -40.1(3) . . . . ?
C6 C1 C2 C3 0.7(3) . . . . ?
N1 C1 C2 C3 177.7(2) . . . . ?
C1 C2 C3 C4 -1.1(3) . . . . ?
C2 C3 C4 C5 0.4(3) . . . . ?
C2 C3 C4 C7 -177.9(2) . . . . ?
C3 C4 C5 C6 0.6(4) . . . . ?
C7 C4 C5 C6 178.9(2) . . . . ?
C2 C1 C6 C5 0.3(3) . . . . ?
N1 C1 C6 C5 -176.7(2) . . . . ?
C4 C5 C6 C1 -1.0(4) . . . . ?
C1 N1 C8 C10 174.5(2) . . . . ?
V1 N1 C8 C10 -11.4(4) . . . . ?
V1 O1 C9 C14 -159.72(16) . . . . ?
V1 O1 C9 C10 23.2(3) . . . . ?
O1 C9 C10 C11 178.8(2) . . . . ?
C14 C9 C10 C11 1.7(4) . . . . ?
O1 C9 C10 C8 1.9(4) . . . . ?
C14 C9 C10 C8 -175.2(2) . . . . ?
N1 C8 C10 C11 177.1(2) . . . . ?
N1 C8 C10 C9 -6.0(4) . . . . ?
C9 C10 C11 C12 -0.1(4) . . . . ?
C8 C10 C11 C12 176.9(2) . . . . ?
C10 C11 C12 C13 -1.1(4) . . . . ?
C10 C11 C12 C15 176.2(2) . . . . ?
C11 C12 C13 C14 0.7(4) . . . . ?
C15 C12 C13 C14 -176.5(2) . . . . ?
C12 C13 C14 C9 0.8(4) . . . . ?
C12 C13 C14 C19 -179.5(2) . . . . ?
O1 C9 C14 C13 -179.2(2) . . . . ?
C10 C9 C14 C13 -2.0(3) . . . . ?
O1 C9 C14 C19 1.0(3) . . . . ?
C10 C9 C14 C19 178.3(2) . . . . ?
C11 C12 C15 C17 42.0(4) . . . . ?
C13 C12 C15 C17 -140.9(3) . . . . ?
C11 C12 C15 C16 -76.6(4) . . . . ?
C13 C12 C15 C16 100.5(4) . . . . ?
C11 C12 C15 C18 165.9(4) . . . . ?
C13 C12 C15 C18 -17.0(5) . . . . ?
C13 C14 C19 C21 78.9(3) . . . . ?
C9 C14 C19 C21 -101.4(2) . . . . ?
O2 C20 C21 C22 -178.0(2) . . . . ?
C25 C20 C21 C22 2.3(3) . . . . ?
O2 C20 C21 C19 2.3(3) . . . . ?
C25 C20 C21 C19 -177.4(2) . . . . ?
C14 C19 C21 C20 68.2(3) . . . . ?
C14 C19 C21 C22 -111.5(2) . . . . ?
C20 C21 C22 C23 -0.3(3) . . . . ?
C19 C21 C22 C23 179.4(2) . . . . ?
C21 C22 C23 C24 -1.8(3) . . . . ?
C21 C22 C23 C26 179.3(2) . . . . ?
C22 C23 C24 C25 2.0(3) . . . . ?
C26 C23 C24 C25 -179.1(2) . . . . ?
C23 C24 C25 C20 0.0(3) . . . . ?
C23 C24 C25 C30 -177.1(2) . . . . ?
O2 C20 C25 C24 178.13(19) . . . . ?
C21 C20 C25 C24 -2.2(3) . . . . ?
O2 C20 C25 C30 -4.8(3) . . . . ?
C21 C20 C25 C30 174.95(19) . . . . ?
C22 C23 C26 C29 115.6(3) . . . . ?
C24 C23 C26 C29 -63.3(3) . . . . ?
C22 C23 C26 C28 -123.9(3) . . . . ?
C24 C23 C26 C28 57.2(3) . . . . ?
C22 C23 C26 C27 -4.9(4) . . . . ?
C24 C23 C26 C27 176.2(2) . . . . ?
C24 C25 C30 C32 97.8(2) . . . . ?
C20 C25 C30 C32 -79.3(3) . . . . ?
V1 O3 C31 C32 162.35(15) 2_666 . . . ?
V1 O3 C31 C36 -19.5(3) 2_666 . . . ?
O3 C31 C32 C33 -178.2(2) . . . . ?
C36 C31 C32 C33 3.6(3) . . . . ?
O3 C31 C32 C30 1.6(3) . . . . ?
C36 C31 C32 C30 -176.63(19) . . . . ?
C25 C30 C32 C33 -18.9(3) . . . . ?
C25 C30 C32 C31 161.33(19) . . . . ?
C31 C32 C33 C34 -0.2(4) . . . . ?
C30 C32 C33 C34 180.0(2) . . . . ?
C32 C33 C34 C35 -3.0(4) . . . . ?
C32 C33 C34 C37 178.0(3) . . . . ?
C33 C34 C35 C36 2.9(4) . . . . ?
C37 C34 C35 C36 -178.1(3) . . . . ?
C34 C35 C36 C31 0.4(4) . . . . ?
C34 C35 C36 C41 -179.2(2) . . . . ?
O3 C31 C36 C35 178.2(2) . . . . ?
C32 C31 C36 C35 -3.7(3) . . . . ?
O3 C31 C36 C41 -2.3(3) . . . . ?
C32 C31 C36 C41 175.9(2) . . . . ?
C35 C34 C37 C40 3.8(6) . . . . ?
C33 C34 C37 C40 -177.3(4) . . . . ?
C35 C34 C37 C40X -63.6(9) . . . . ?
C33 C34 C37 C40X 115.3(9) . . . . ?
C35 C34 C37 C39 125.1(5) . . . . ?
C33 C34 C37 C39 -56.0(6) . . . . ?
C35 C34 C37 C38 -114.2(5) . . . . ?
C33 C34 C37 C38 64.7(6) . . . . ?
C35 C34 C37 C38X 178.3(10) . . . . ?
C33 C34 C37 C38X -2.7(11) . . . . ?
C35 C34 C37 C39X 62.0(8) . . . . ?
C33 C34 C37 C39X -119.1(8) . . . . ?
C42 N2 C41 C36 -176.6(2) . . . . ?
V1 N2 C41 C36 6.7(3) 2_666 . . . ?
C35 C36 C41 N2 -173.2(2) . . . . ?
C31 C36 C41 N2 7.2(4) . . . . ?
C41 N2 C42 C47 -134.3(2) . . . . ?
V1 N2 C42 C47 42.4(3) 2_666 . . . ?
C41 N2 C42 C43 44.9(3) . . . . ?
V1 N2 C42 C43 -138.4(2) 2_666 . . . ?
C47 C42 C43 C44 0.6(4) . . . . ?
N2 C42 C43 C44 -178.6(2) . . . . ?
C42 C43 C44 C45 -0.3(4) . . . . ?
C43 C44 C45 C46 0.2(4) . . . . ?
C43 C44 C45 C48 179.3(3) . . . . ?
C44 C45 C46 C47 -0.5(4) . . . . ?
C48 C45 C46 C47 -179.6(3) . . . . ?
C43 C42 C47 C46 -0.9(4) . . . . ?
N2 C42 C47 C46 178.3(2) . . . . ?
C45 C46 C47 C42 0.9(4) . . . . ?
